data_4084744
loop_
_publ_author_name
'Strinitz, Frank'
'Tucher, Johannes'
'Januszewski, Johanna A.'
'Waterloo, Andreas R.'
'Stegner, Philipp'
'F\"ortsch, Sebastian'
'H\"ubner, Eike'
'Tykwinski, Rik R.'
'Burzlaff, Nicolai'

_publ_section_title
;
 Carbon-Rich Ruthenium Allenylidene Complexes Bearing Heteroscorpionate
 Ligands
;
_journal_issue 19
_journal_name_full Organometallics
_journal_page_first 5129
_journal_paper_doi 10.1021/om5002777
_journal_volume 33
_journal_year 2014
_chemical_compound_source 'synthesis as described'
_chemical_formula_moiety 'C45 H38 Cl N4 O2 P Ru, 2(C H2 Cl2)'
_chemical_formula_sum 'C47 H42 Cl5 N4 O2 P Ru'
_chemical_formula_weight 1004.14
_chemical_name_systematic
;
 ?
;
_space_group_IT_number 2
_symmetry_cell_setting triclinic
_symmetry_Int_Tables_number 2
_symmetry_space_group_name_Hall '-P 1'
_symmetry_space_group_name_H-M 'P -1'
_atom_sites_solution_hydrogens geom
_atom_sites_solution_primary direct
_atom_sites_solution_secondary difmap
_audit_creation_date 2013-12-06T18:05:27-00:00
_audit_creation_method 'WinGX routine CIF_UPDATE'
_cell_angle_alpha 98.766(5)
_cell_angle_beta 95.117(8)
_cell_angle_gamma 97.919(6)
_cell_formula_units_Z 2
_cell_length_a 12.0270(10)
_cell_length_b 12.4223(6)
_cell_length_c 14.9179(13)
_cell_measurement_reflns_used 107
_cell_measurement_temperature 150(2)
_cell_measurement_theta_max 20
_cell_measurement_theta_min 6
_cell_measurement_wavelength 0.71073
_cell_volume 2167.9(3)
_computing_cell_refinement 'EVALCCD (Duisenberg, 2003)'
_computing_data_collection 'COLLECT (Bruker-Nonius, 2002)'
_computing_data_reduction 'EVALCCD (Duisenberg, 2003)'
_computing_molecular_graphics 'Ortep-3 for Windows (Farrugia, 1997)'
_computing_publication_material 'WinGX publication routines (Farrugia, 1999)'
_computing_structure_refinement 'SHELXL-97 (Sheldrick, 1997)'
_computing_structure_solution 'SHELXS-86 (Sheldrick, 1986)'
_diffrn_ambient_temperature 150(2)
_diffrn_detector_area_resol_mean 9
_diffrn_measured_fraction_theta_full 0.983
_diffrn_measured_fraction_theta_max 0.983
_diffrn_measurement_device_type 'Bruker-Nonius KappaCCD'
_diffrn_measurement_method
;
 \f- and \w-rotations with 1.60 \% and 192 sec per frame
;
_diffrn_radiation_monochromator graphite
_diffrn_radiation_probe x-ray
_diffrn_radiation_type MoK\a
_diffrn_radiation_wavelength 0.71073
_diffrn_reflns_av_R_equivalents 0.0354
_diffrn_reflns_av_unetI/netI 0.0379
_diffrn_reflns_limit_h_max 15
_diffrn_reflns_limit_h_min -13
_diffrn_reflns_limit_k_max 15
_diffrn_reflns_limit_k_min -15
_diffrn_reflns_limit_l_max 18
_diffrn_reflns_limit_l_min -18
_diffrn_reflns_number 25952
_diffrn_reflns_theta_full 26.5
_diffrn_reflns_theta_max 26.5
_diffrn_reflns_theta_min 6.21
_exptl_absorpt_coefficient_mu 0.752
_exptl_absorpt_correction_T_max 0.7454
_exptl_absorpt_correction_T_min 0.6078
_exptl_absorpt_correction_type multi-scan
_exptl_absorpt_process_details 'SADABS, Bruker-AXS, 2002'
_exptl_crystal_colour red
_exptl_crystal_density_diffrn 1.538
_exptl_crystal_density_method 'not measured'
_exptl_crystal_description block
_exptl_crystal_F_000 1024
_exptl_crystal_size_max 0.250
_exptl_crystal_size_mid 0.170
_exptl_crystal_size_min 0.102
_refine_diff_density_max 1.513
_refine_diff_density_min -1.81
_refine_diff_density_rms 0.138
_refine_ls_extinction_method none
_refine_ls_goodness_of_fit_ref 1.061
_refine_ls_hydrogen_treatment constr
_refine_ls_matrix_type full
_refine_ls_number_parameters 554
_refine_ls_number_reflns 8825
_refine_ls_number_restraints 0
_refine_ls_restrained_S_all 1.061
_refine_ls_R_factor_all 0.0737
_refine_ls_R_factor_gt 0.0654
_refine_ls_shift/su_max 0.001
_refine_ls_shift/su_mean 0
_refine_ls_structure_factor_coef Fsqd
_refine_ls_weighting_details 'calc w=1/[\s^2^(Fo^2^)+(0.0901P)^2^+10.8236P] where P=(Fo^2^+2Fc^2^)/3'
_refine_ls_weighting_scheme calc
_refine_ls_wR_factor_gt 0.1739
_refine_ls_wR_factor_ref 0.181
_reflns_number_gt 7812
_reflns_number_total 8825
_reflns_threshold_expression >2sigma(I)
_cod_data_source_file om5002777_si_002.cif
_cod_data_source_block compound7b
_cod_database_code 4084744

loop_
_symmetry_equiv_pos_as_xyz
'x, y, z'
'-x, -y, -z'

loop_
_atom_site_label
_atom_site_type_symbol
_atom_site_fract_x
_atom_site_fract_y
_atom_site_fract_z
_atom_site_U_iso_or_equiv
_atom_site_adp_type
_atom_site_occupancy
_atom_site_symmetry_multiplicity
_atom_site_calc_flag
_atom_site_refinement_flags
_atom_site_disorder_assembly
_atom_site_disorder_group
C1 C 0.6509(4) 0.9028(4) 0.4784(3) 0.0225(9) Uani 1 1 d . . .
H1 H 0.6181 0.9051 0.4163 0.027 Uiso 1 1 calc R . .
C2 C 0.6448(4) 1.0141(4) 0.5382(3) 0.0228(9) Uani 1 1 d . . .
C11 C 1.0257(4) 0.8446(5) 0.5967(4) 0.0364(12) Uani 1 1 d . . .
H11A H 1.0217 0.8866 0.6557 0.055 Uiso 1 1 calc R . .
H11B H 1.0976 0.8667 0.5764 0.055 Uiso 1 1 calc R . .
H11C H 1.017 0.7676 0.6008 0.055 Uiso 1 1 calc R . .
C12 C 0.9333(4) 0.8649(4) 0.5303(3) 0.0283(10) Uani 1 1 d . . .
C13 C 0.9362(5) 0.8697(5) 0.4372(4) 0.0362(12) Uani 1 1 d . . .
H13 H 0.998 0.8632 0.4045 0.043 Uiso 1 1 calc R . .
C14 C 0.8309(5) 0.8856(4) 0.4033(3) 0.0316(11) Uani 1 1 d . . .
C15 C 0.7847(6) 0.8975(6) 0.3097(4) 0.0460(15) Uani 1 1 d . . .
H15A H 0.7347 0.8314 0.282 0.069 Uiso 1 1 calc R . .
H15B H 0.8457 0.9098 0.2733 0.069 Uiso 1 1 calc R . .
H15C H 0.7438 0.9589 0.3135 0.069 Uiso 1 1 calc R . .
C21 C 0.5586(5) 0.6292(4) 0.6768(4) 0.0314(11) Uani 1 1 d . . .
H21A H 0.6334 0.6136 0.6918 0.047 Uiso 1 1 calc R . .
H21B H 0.5065 0.5615 0.6632 0.047 Uiso 1 1 calc R . .
H21C H 0.5372 0.676 0.7277 0.047 Uiso 1 1 calc R . .
C22 C 0.5569(4) 0.6858(4) 0.5961(3) 0.0249(9) Uani 1 1 d . . .
C23 C 0.4919(4) 0.6474(4) 0.5107(3) 0.0285(10) Uani 1 1 d . . .
H23 H 0.4414 0.582 0.4947 0.034 Uiso 1 1 calc R . .
C24 C 0.5170(4) 0.7244(4) 0.4558(3) 0.0266(10) Uani 1 1 d . . .
C25 C 0.4779(5) 0.7264(4) 0.3592(4) 0.0344(11) Uani 1 1 d . . .
H25A H 0.4392 0.7886 0.3557 0.052 Uiso 1 1 calc R . .
H25B H 0.4273 0.6597 0.3343 0.052 Uiso 1 1 calc R . .
H25C H 0.5417 0.7324 0.325 0.052 Uiso 1 1 calc R . .
C31 C 0.5056(4) 0.8636(5) 0.7944(3) 0.0326(11) Uani 1 1 d . . .
C32 C 0.4354(4) 0.8630(5) 0.7140(4) 0.0334(11) Uani 1 1 d . . .
H32 H 0.4646 0.8941 0.6665 0.04 Uiso 1 1 calc R . .
C33 C 0.3230(5) 0.8163(7) 0.7053(5) 0.0550(17) Uani 1 1 d . . .
H33 H 0.2777 0.8143 0.651 0.066 Uiso 1 1 calc R . .
C34 C 0.2774(7) 0.7729(10) 0.7755(6) 0.091(3) Uani 1 1 d . . .
H34 H 0.2015 0.7422 0.7692 0.109 Uiso 1 1 calc R . .
C35 C 0.3460(7) 0.7753(10) 0.8563(6) 0.088(3) Uani 1 1 d . . .
H35 H 0.3154 0.7477 0.9049 0.106 Uiso 1 1 calc R . .
C36 C 0.4598(6) 0.8186(6) 0.8645(4) 0.0537(17) Uani 1 1 d . . .
H36 H 0.5057 0.8174 0.9178 0.064 Uiso 1 1 calc R . .
C41 C 0.7210(5) 0.9074(5) 0.9091(3) 0.0343(11) Uani 1 1 d . . .
C42 C 0.7764(7) 0.9894(6) 0.9754(4) 0.0588(19) Uani 1 1 d . . .
H42 H 0.7716 1.0626 0.9712 0.071 Uiso 1 1 calc R . .
C43 C 0.8417(8) 0.9636(7) 1.0513(5) 0.071(2) Uani 1 1 d . . .
H43 H 0.882 1.0198 1.0954 0.085 Uiso 1 1 calc R . .
C44 C 0.8450(6) 0.8570(7) 1.0594(4) 0.0554(18) Uani 1 1 d . . .
H44 H 0.8867 0.8402 1.1096 0.066 Uiso 1 1 calc R . .
C45 C 0.7876(6) 0.7739(6) 0.9943(4) 0.0510(16) Uani 1 1 d . . .
H45 H 0.7902 0.701 1.0006 0.061 Uiso 1 1 calc R . .
C46 C 0.7251(6) 0.7974(5) 0.9185(4) 0.0421(13) Uani 1 1 d . . .
H46 H 0.6862 0.7405 0.8743 0.051 Uiso 1 1 calc R . .
C51 C 0.6221(5) 1.0783(4) 0.8306(3) 0.0317(11) Uani 1 1 d . . .
C52 C 0.6960(5) 1.1666(4) 0.8141(3) 0.0319(11) Uani 1 1 d . . .
H52 H 0.7613 1.1541 0.7878 0.038 Uiso 1 1 calc R . .
C53 C 0.6739(5) 1.2746(5) 0.8365(4) 0.0390(12) Uani 1 1 d . . .
H53 H 0.7243 1.3333 0.8249 0.047 Uiso 1 1 calc R . .
C54 C 0.5782(6) 1.2936(5) 0.8755(4) 0.0461(15) Uani 1 1 d . . .
H54 H 0.5637 1.3653 0.8909 0.055 Uiso 1 1 calc R . .
C55 C 0.5042(6) 1.2073(6) 0.8917(4) 0.0533(17) Uani 1 1 d . . .
H55 H 0.4391 1.2209 0.9179 0.064 Uiso 1 1 calc R . .
C56 C 0.5239(6) 1.0998(6) 0.8701(4) 0.0465(14) Uani 1 1 d . . .
H56 H 0.4723 1.042 0.8816 0.056 Uiso 1 1 calc R . .
C61 C 0.8110(4) 0.7805(4) 0.7182(3) 0.0252(9) Uani 1 1 d . . .
C62 C 0.8557(4) 0.7025(4) 0.7410(3) 0.0282(10) Uani 1 1 d . . .
C63 C 0.9012(4) 0.6140(4) 0.7626(3) 0.0291(10) Uani 1 1 d . . .
C64 C 0.8761(4) 0.4999(4) 0.7137(4) 0.0293(10) Uani 1 1 d . . .
C65 C 0.9378(4) 0.4336(4) 0.7611(4) 0.0315(11) Uani 1 1 d . . .
C66 C 1.0063(5) 0.5047(5) 0.8396(4) 0.0369(12) Uani 1 1 d . . .
C67 C 0.9825(4) 0.6128(4) 0.8417(4) 0.0313(11) Uani 1 1 d . . .
C71 C 0.8040(5) 0.4546(5) 0.6365(4) 0.0400(13) Uani 1 1 d . . .
H71 H 0.7632 0.4986 0.6055 0.048 Uiso 1 1 calc R . .
C72 C 0.7929(5) 0.3409(5) 0.6053(4) 0.0450(14) Uani 1 1 d . . .
H72 H 0.7464 0.3096 0.5519 0.054 Uiso 1 1 calc R . .
C73 C 0.8507(5) 0.2753(5) 0.6534(5) 0.0433(14) Uani 1 1 d . . .
H73 H 0.8395 0.1995 0.6336 0.052 Uiso 1 1 calc R . .
C74 C 0.9250(5) 0.3204(5) 0.7308(5) 0.0409(13) Uani 1 1 d . . .
H74 H 0.9654 0.2759 0.7617 0.049 Uiso 1 1 calc R . .
C75 C 1.0846(6) 0.4826(6) 0.9059(5) 0.0589(19) Uani 1 1 d . . .
H75 H 1.1034 0.4122 0.9042 0.071 Uiso 1 1 calc R . .
C76 C 1.1343(7) 0.5683(7) 0.9751(6) 0.068(2) Uani 1 1 d . . .
H76 H 1.1853 0.5542 1.0208 0.081 Uiso 1 1 calc R . .
C77 C 1.1095(6) 0.6736(6) 0.9772(5) 0.0547(17) Uani 1 1 d . . .
H77 H 1.1443 0.7294 1.0241 0.066 Uiso 1 1 calc R . .
C78 C 1.0333(5) 0.6973(5) 0.9102(4) 0.0376(12) Uani 1 1 d . . .
H78 H 1.0168 0.7684 0.9115 0.045 Uiso 1 1 calc R . .
Cl1 Cl 0.90638(9) 1.02435(9) 0.75382(8) 0.0268(2) Uani 1 1 d . . .
Cl2 Cl 0.7392(3) 0.6039(3) 0.4371(3) 0.1055(9) Uani 1 1 d . B .
C80 C 0.846(2) 0.5694(11) 0.4118(18) 0.230(15) Uani 1 1 d . . .
H80A H 0.9024 0.6051 0.4615 0.277 Uiso 1 1 calc R A 1
H80B H 0.8627 0.6042 0.3596 0.277 Uiso 1 1 calc R A 1
Cl3 Cl 0.8734(3) 0.4372(3) 0.3852(3) 0.0980(10) Uani 0.8 1 d P B 1
Cl6 Cl 0.9646(18) 0.5362(15) 0.4861(13) 0.123(6) Uani 0.2 1 d P . 2
Cl4 Cl 0.4458(9) 0.5460(6) 0.8967(5) 0.254(4) Uani 1 1 d . . .
C82 C 0.328(2) 0.5027(17) 0.8145(13) 0.174(8) Uani 1 1 d . . .
H82A H 0.2693 0.5452 0.8309 0.209 Uiso 1 1 calc R . .
H82B H 0.3496 0.519 0.7562 0.209 Uiso 1 1 calc R . .
Cl5 Cl 0.2778(7) 0.3729(6) 0.8022(5) 0.206(3) Uani 1 1 d . . .
N11 N 0.8308(3) 0.8794(3) 0.5537(3) 0.0226(8) Uani 1 1 d . . .
N12 N 0.7691(3) 0.8911(3) 0.4750(2) 0.0238(8) Uani 1 1 d . . .
N21 N 0.6185(3) 0.7842(3) 0.5940(2) 0.0211(7) Uani 1 1 d . . .
N22 N 0.5919(3) 0.8069(3) 0.5077(2) 0.0217(8) Uani 1 1 d . . .
O1 O 0.6739(3) 1.0222(3) 0.6231(2) 0.0230(6) Uani 1 1 d . . .
O2 O 0.6175(3) 1.0872(3) 0.4980(2) 0.0318(8) Uani 1 1 d . . .
P1 P 0.65024(10) 0.93576(10) 0.80336(8) 0.0233(3) Uani 1 1 d . . .
Ru1 Ru 0.74792(3) 0.89381(3) 0.67565(2) 0.01792(13) Uani 1 1 d . . .

loop_
_atom_site_aniso_label
_atom_site_aniso_U_11
_atom_site_aniso_U_22
_atom_site_aniso_U_33
_atom_site_aniso_U_23
_atom_site_aniso_U_13
_atom_site_aniso_U_12
C1 0.030(2) 0.023(2) 0.0132(19) 0.0047(16) -0.0025(17) 0.0014(18)
C2 0.022(2) 0.023(2) 0.022(2) 0.0052(17) 0.0009(17) 0.0021(17)
C11 0.025(2) 0.040(3) 0.045(3) 0.006(2) 0.005(2) 0.008(2)
C12 0.026(2) 0.026(2) 0.031(2) -0.0012(19) 0.0064(19) 0.0019(18)
C13 0.036(3) 0.039(3) 0.034(3) 0.001(2) 0.015(2) 0.003(2)
C14 0.038(3) 0.031(3) 0.023(2) 0.0016(19) 0.008(2) -0.001(2)
C15 0.052(4) 0.063(4) 0.018(2) 0.002(2) 0.007(2) -0.007(3)
C21 0.038(3) 0.024(2) 0.032(3) 0.009(2) -0.001(2) -0.002(2)
C22 0.025(2) 0.022(2) 0.027(2) 0.0058(18) -0.0005(18) 0.0014(17)
C23 0.029(2) 0.021(2) 0.031(3) 0.0009(18) -0.006(2) -0.0013(18)
C24 0.027(2) 0.024(2) 0.026(2) 0.0007(18) -0.0057(19) 0.0033(18)
C25 0.041(3) 0.030(3) 0.026(2) 0.001(2) -0.010(2) 0.000(2)
C31 0.029(3) 0.042(3) 0.027(2) 0.006(2) 0.006(2) 0.002(2)
C32 0.028(2) 0.041(3) 0.030(3) 0.004(2) 0.001(2) 0.007(2)
C33 0.032(3) 0.080(5) 0.045(4) 0.000(3) -0.002(3) -0.003(3)
C34 0.040(4) 0.150(10) 0.067(5) 0.020(6) 0.001(4) -0.041(5)
C35 0.061(5) 0.143(9) 0.051(4) 0.031(5) 0.009(4) -0.039(5)
C36 0.048(4) 0.076(5) 0.032(3) 0.017(3) 0.005(3) -0.014(3)
C41 0.033(3) 0.054(3) 0.020(2) 0.013(2) 0.003(2) 0.011(2)
C42 0.088(5) 0.047(4) 0.035(3) 0.012(3) -0.018(3) -0.001(4)
C43 0.085(6) 0.068(5) 0.049(4) 0.019(4) -0.029(4) -0.012(4)
C44 0.055(4) 0.084(5) 0.030(3) 0.020(3) -0.008(3) 0.018(4)
C45 0.063(4) 0.068(4) 0.034(3) 0.022(3) 0.011(3) 0.032(3)
C46 0.054(4) 0.051(3) 0.025(3) 0.011(2) 0.002(2) 0.013(3)
C51 0.038(3) 0.037(3) 0.021(2) 0.004(2) 0.000(2) 0.011(2)
C52 0.033(3) 0.035(3) 0.025(2) -0.001(2) -0.005(2) 0.009(2)
C53 0.047(3) 0.036(3) 0.030(3) -0.001(2) -0.009(2) 0.009(2)
C54 0.070(4) 0.042(3) 0.028(3) -0.004(2) 0.001(3) 0.027(3)
C55 0.064(4) 0.063(4) 0.041(3) 0.006(3) 0.020(3) 0.035(4)
C56 0.050(4) 0.053(4) 0.043(3) 0.010(3) 0.019(3) 0.017(3)
C61 0.025(2) 0.029(2) 0.019(2) 0.0045(18) -0.0028(17) -0.0009(18)
C62 0.028(2) 0.029(2) 0.028(2) 0.0072(19) -0.0008(19) 0.0054(19)
C63 0.027(2) 0.031(3) 0.031(2) 0.013(2) 0.004(2) 0.0039(19)
C64 0.026(2) 0.030(2) 0.034(3) 0.010(2) 0.005(2) 0.0063(19)
C65 0.028(2) 0.033(3) 0.037(3) 0.011(2) 0.006(2) 0.006(2)
C66 0.035(3) 0.034(3) 0.044(3) 0.017(2) -0.003(2) 0.006(2)
C67 0.027(2) 0.033(3) 0.036(3) 0.013(2) 0.002(2) 0.001(2)
C71 0.041(3) 0.037(3) 0.042(3) 0.007(2) -0.005(2) 0.009(2)
C72 0.046(3) 0.040(3) 0.044(3) -0.005(3) -0.003(3) 0.005(3)
C73 0.040(3) 0.029(3) 0.060(4) 0.001(3) 0.010(3) 0.005(2)
C74 0.036(3) 0.031(3) 0.060(4) 0.014(3) 0.010(3) 0.011(2)
C75 0.058(4) 0.050(4) 0.068(5) 0.024(3) -0.026(4) 0.009(3)
C76 0.064(5) 0.067(5) 0.067(5) 0.026(4) -0.034(4) 0.006(4)
C77 0.055(4) 0.059(4) 0.042(3) 0.010(3) -0.015(3) -0.006(3)
C78 0.036(3) 0.036(3) 0.040(3) 0.009(2) 0.000(2) 0.000(2)
Cl1 0.0237(5) 0.0252(5) 0.0279(6) 0.0008(4) -0.0051(4) 0.0008(4)
Cl2 0.098(2) 0.0903(18) 0.138(3) 0.0338(18) 0.0235(18) 0.0257(15)
C80 0.39(3) 0.075(8) 0.30(3) 0.059(12) 0.28(3) 0.084(14)
Cl3 0.088(2) 0.081(2) 0.135(3) 0.031(2) 0.041(2) 0.0167(16)
Cl6 0.141(16) 0.102(12) 0.122(13) 0.032(10) 0.013(12) -0.004(10)
Cl4 0.398(12) 0.203(6) 0.169(5) 0.005(4) -0.051(6) 0.154(7)
C82 0.22(2) 0.158(16) 0.142(14) 0.071(13) 0.002(14) -0.010(15)
Cl5 0.258(7) 0.168(5) 0.216(6) 0.041(4) 0.087(6) 0.072(5)
N11 0.0223(18) 0.0238(19) 0.0212(18) 0.0028(15) -0.0005(15) 0.0051(15)
N12 0.028(2) 0.028(2) 0.0158(17) 0.0046(15) 0.0009(15) 0.0032(16)
N21 0.0255(19) 0.0195(17) 0.0180(17) 0.0038(14) -0.0026(15) 0.0044(14)
N22 0.0245(19) 0.0228(18) 0.0168(17) 0.0035(14) -0.0032(14) 0.0032(15)
O1 0.0282(16) 0.0217(15) 0.0192(15) 0.0051(12) -0.0029(12) 0.0062(12)
O2 0.045(2) 0.0256(17) 0.0256(17) 0.0092(14) -0.0070(15) 0.0082(15)
P1 0.0249(6) 0.0294(6) 0.0156(5) 0.0054(4) -0.0011(4) 0.0044(5)
Ru1 0.0201(2) 0.01827(19) 0.01508(19) 0.00422(12) -0.00220(12) 0.00288(13)

loop_
_atom_type_symbol
_atom_type_description
_atom_type_scat_dispersion_real
_atom_type_scat_dispersion_imag
_atom_type_scat_source
C C 0.0033 0.0016 'International Tables Vol C Tables 4.2.6.8 and 6.1.1.4'
H H 0 0 'International Tables Vol C Tables 4.2.6.8 and 6.1.1.4'
Cl Cl 0.1484 0.1585 'International Tables Vol C Tables 4.2.6.8 and 6.1.1.4'
N N 0.0061 0.0033 'International Tables Vol C Tables 4.2.6.8 and 6.1.1.4'
O O 0.0106 0.006 'International Tables Vol C Tables 4.2.6.8 and 6.1.1.4'
P P 0.1023 0.0942 'International Tables Vol C Tables 4.2.6.8 and 6.1.1.4'
Ru Ru -1.2594 0.8363 'International Tables Vol C Tables 4.2.6.8 and 6.1.1.4'

loop_
_geom_angle_atom_site_label_1
_geom_angle_atom_site_label_2
_geom_angle_atom_site_label_3
_geom_angle
_geom_angle_site_symmetry_1
N22 C1 N12 109.4(4) .
N22 C1 C2 115.2(4) .
N12 C1 C2 108.4(4) .
O2 C2 O1 126.9(4) .
O2 C2 C1 116.4(4) .
O1 C2 C1 116.6(4) .
N11 C12 C13 109.5(5) .
N11 C12 C11 122.6(4) .
C13 C12 C11 127.9(5) .
C14 C13 C12 107.3(5) .
N12 C14 C13 105.8(4) .
N12 C14 C15 122.9(5) .
C13 C14 C15 131.3(5) .
N21 C22 C23 109.2(4) .
N21 C22 C21 124.1(4) .
C23 C22 C21 126.7(4) .
C24 C23 C22 107.3(4) .
N22 C24 C23 106.2(4) .
N22 C24 C25 122.5(4) .
C23 C24 C25 131.3(4) .
C36 C31 C32 118.8(5) .
C36 C31 P1 123.8(4) .
C32 C31 P1 117.2(4) .
C33 C32 C31 120.1(5) .
C34 C33 C32 121.0(6) .
C33 C34 C35 119.3(7) .
C36 C35 C34 120.1(7) .
C31 C36 C35 120.7(6) .
C42 C41 C46 119.2(5) .
C42 C41 P1 122.1(5) .
C46 C41 P1 118.5(4) .
C41 C42 C43 120.2(7) .
C44 C43 C42 119.9(7) .
C43 C44 C45 120.4(6) .
C44 C45 C46 120.6(6) .
C45 C46 C41 119.6(6) .
C52 C51 C56 118.2(5) .
C52 C51 P1 121.7(4) .
C56 C51 P1 120.1(4) .
C51 C52 C53 120.9(5) .
C54 C53 C52 119.9(6) .
C55 C54 C53 119.9(6) .
C54 C55 C56 121.4(6) .
C55 C56 C51 119.8(6) .
C62 C61 Ru1 175.7(4) .
C61 C62 C63 177.2(5) .
C62 C63 C67 126.7(5) .
C62 C63 C64 127.2(5) .
C67 C63 C64 106.1(4) .
C71 C64 C65 120.8(5) .
C71 C64 C63 130.4(5) .
C65 C64 C63 108.8(4) .
C74 C65 C64 120.1(5) .
C74 C65 C66 131.8(5) .
C64 C65 C66 108.0(5) .
C75 C66 C67 119.8(6) .
C75 C66 C65 131.7(6) .
C67 C66 C65 108.5(5) .
C78 C67 C66 121.2(5) .
C78 C67 C63 130.3(5) .
C66 C67 C63 108.6(5) .
C64 C71 C72 118.9(5) .
C73 C72 C71 120.4(6) .
C72 C73 C74 121.2(5) .
C73 C74 C65 118.6(5) .
C66 C75 C76 118.4(6) .
C77 C76 C75 121.4(6) .
C76 C77 C78 120.7(6) .
C67 C78 C77 118.5(6) .
Cl2 C80 Cl3 127.4(14) .
Cl2 C80 Cl6 128.9(16) .
Cl3 C80 Cl6 65.4(9) .
Cl6 Cl6 C80 152(2) 2_766
Cl5 C82 Cl4 114.8(12) .
C12 N11 N12 105.6(4) .
C12 N11 Ru1 137.6(3) .
N12 N11 Ru1 116.8(3) .
C14 N12 N11 111.9(4) .
C14 N12 C1 130.0(4) .
N11 N12 C1 118.1(3) .
C22 N21 N22 105.6(4) .
C22 N21 Ru1 138.0(3) .
N22 N21 Ru1 115.9(3) .
C24 N22 N21 111.7(4) .
C24 N22 C1 127.2(4) .
N21 N22 C1 120.7(3) .
C2 O1 Ru1 120.5(3) .
C31 P1 C41 105.5(2) .
C31 P1 C51 98.9(3) .
C41 P1 C51 105.2(2) .
C31 P1 Ru1 115.51(17) .
C41 P1 Ru1 113.26(18) .
C51 P1 Ru1 116.89(17) .
C61 Ru1 N21 92.34(17) .
C61 Ru1 O1 178.55(16) .
N21 Ru1 O1 86.49(13) .
C61 Ru1 N11 93.47(18) .
N21 Ru1 N11 83.54(15) .
O1 Ru1 N11 85.55(13) .
C61 Ru1 P1 95.27(15) .
N21 Ru1 P1 98.00(11) .
O1 Ru1 P1 85.75(9) .
N11 Ru1 P1 171.05(11) .
C61 Ru1 Cl1 89.85(14) .
N21 Ru1 Cl1 173.30(11) .
O1 Ru1 Cl1 91.21(9) .
N11 Ru1 Cl1 90.02(11) .
P1 Ru1 Cl1 88.10(4) .

loop_
_geom_bond_atom_site_label_1
_geom_bond_atom_site_label_2
_geom_bond_distance
_geom_bond_site_symmetry_2
C1 N22 1.447(6) .
C1 N12 1.452(6) .
C1 C2 1.543(6) .
C2 O2 1.226(6) .
C2 O1 1.269(5) .
C11 C12 1.495(7) .
C12 N11 1.340(6) .
C12 C13 1.402(7) .
C13 C14 1.373(8) .
C14 N12 1.355(6) .
C14 C15 1.493(8) .
C21 C22 1.484(7) .
C22 N21 1.346(6) .
C22 C23 1.412(7) .
C23 C24 1.371(7) .
C24 N22 1.357(6) .
C24 C25 1.481(7) .
C31 C36 1.381(8) .
C31 C32 1.401(7) .
C31 P1 1.828(5) .
C32 C33 1.382(8) .
C33 C34 1.372(11) .
C34 C35 1.392(12) .
C35 C36 1.388(10) .
C41 C42 1.360(9) .
C41 C46 1.401(8) .
C41 P1 1.830(5) .
C42 C43 1.423(9) .
C43 C44 1.353(11) .
C44 C45 1.365(11) .
C45 C46 1.392(8) .
C51 C52 1.381(8) .
C51 C56 1.406(8) .
C51 P1 1.840(5) .
C52 C53 1.400(8) .
C53 C54 1.368(9) .
C54 C55 1.362(10) .
C55 C56 1.382(9) .
C61 C62 1.247(7) .
C61 Ru1 1.855(5) .
C62 C63 1.363(7) .
C63 C67 1.466(7) .
C63 C64 1.469(7) .
C64 C71 1.373(8) .
C64 C65 1.408(7) .
C65 C74 1.394(8) .
C65 C66 1.463(8) .
C66 C75 1.390(8) .
C66 C67 1.407(7) .
C67 C78 1.380(8) .
C71 C72 1.402(8) .
C72 C73 1.381(9) .
C73 C74 1.388(9) .
C75 C76 1.391(11) .
C76 C77 1.377(11) .
C77 C78 1.388(9) .
Cl1 Ru1 2.4077(11) .
Cl2 C80 1.47(2) .
C80 Cl3 1.715(13) .
C80 Cl6 1.86(3) .
Cl6 Cl6 1.40(4) 2_766
Cl4 C82 1.75(2) .
C82 Cl5 1.620(19) .
N11 N12 1.370(5) .
N11 Ru1 2.146(4) .
N21 N22 1.379(5) .
N21 Ru1 2.081(4) .
O1 Ru1 2.144(3) .
P1 Ru1 2.3552(12) .
